data_7702153
loop_
_publ_author_name
'Vallejo, J.'
'Salcedo, I. R.'
'Colodrero, R. M. P.'
'Cabeza, A.'
'Switlicka, A.'
'Cano, J.'
'Viciano-Chumillas, M'

_publ_section_title
;
 Zinc(ii), cobalt(ii) and manganese(ii) networks with phosphoserine
 ligand: synthesis, crystal structures and magnetic and proton
 conductivity properties.
;
_journal_issue 47
_journal_name_full 'Dalton transactions (Cambridge, England : 2003)'
_journal_page_first 16570
_journal_page_last 16579
_journal_paper_doi 10.1039/c7dt03474a
_journal_volume 46
_journal_year 2017
_chemical_absolute_configuration ad
_chemical_formula_moiety 'C3 H6 N O6 P Zn'
_chemical_formula_sum 'C3 H6 N O6 P Zn'
_chemical_formula_weight 248.43
_space_group_crystal_system orthorhombic
_space_group_IT_number 19
_space_group_name_Hall 'P 2ac 2ab'
_space_group_name_H-M_alt 'P 21 21 21'
_atom_sites_solution_hydrogens geom
_audit_creation_method SHELXL-2014/6
_audit_update_record
;
2017-08-08 deposited with the CCDC.
2017-11-07 downloaded from the CCDC.
;
_cell_angle_alpha 90
_cell_angle_beta 90
_cell_angle_gamma 90
_cell_formula_units_Z 4
_cell_length_a 5.1818(6)
_cell_length_b 7.6909(9)
_cell_length_c 17.7166(15)
_cell_measurement_reflns_used 1017
_cell_measurement_temperature 295(2)
_cell_measurement_theta_max 27.6750
_cell_measurement_theta_min 4.3380
_cell_volume 706.05(13)
_computing_cell_refinement 'CrysAlis RED v. 1.163 (UNIL IC & KUMA 2000)'
_computing_data_collection 'CrysAlis CCD v. 1.163 (UNIL IC & KUMA 2000)'
_computing_data_reduction 'CrysAlis RED v. 1.163 (UNIL IC & KUMA 2000)'
_computing_structure_refinement 'SHELXL-2014/6 (Sheldrick, 2014)'
_computing_structure_solution 'SHELXS-97 (Sheldrick, 1990)'
_diffrn_ambient_temperature 295(2)
_diffrn_measured_fraction_theta_full 0.981
_diffrn_measured_fraction_theta_max 0.997
_diffrn_measurement_device_type 'Oxford Diffraction Gemini A Ultra'
_diffrn_radiation_type MoK\a
_diffrn_radiation_wavelength 0.71073
_diffrn_reflns_av_R_equivalents 0.0421
_diffrn_reflns_av_unetI/netI 0.0631
_diffrn_reflns_Laue_measured_fraction_full 0.981
_diffrn_reflns_Laue_measured_fraction_max 0.997
_diffrn_reflns_limit_h_max 4
_diffrn_reflns_limit_h_min -6
_diffrn_reflns_limit_k_max 9
_diffrn_reflns_limit_k_min -9
_diffrn_reflns_limit_l_max 16
_diffrn_reflns_limit_l_min -21
_diffrn_reflns_number 2462
_diffrn_reflns_point_group_measured_fraction_full 0.974
_diffrn_reflns_point_group_measured_fraction_max 0.994
_diffrn_reflns_theta_full 25.242
_diffrn_reflns_theta_max 25.094
_diffrn_reflns_theta_min 3.508
_exptl_absorpt_coefficient_mu 3.695
_exptl_absorpt_correction_T_max 1.00000
_exptl_absorpt_correction_T_min 0.45337
_exptl_absorpt_correction_type multi-scan
_exptl_absorpt_process_details 'Blessing, Acta Cryst. A51 (1995) 33-38'
_exptl_crystal_colour colourless
_exptl_crystal_density_diffrn 2.337
_exptl_crystal_description needle
_exptl_crystal_F_000 496
_exptl_crystal_size_max 0.22692
_exptl_crystal_size_mid 0.05909
_exptl_crystal_size_min 0.04843
_refine_diff_density_max 0.456
_refine_diff_density_min -0.453
_refine_diff_density_rms 0.106
_refine_ls_abs_structure_details
;
 Flack x determined using 403 quotients [(I+)-(I-)]/[(I+)+(I-)]
 (Parsons, Flack and Wagner, Acta Cryst. B69 (2013) 249-259).
;
_refine_ls_abs_structure_Flack 0.032(19)
_refine_ls_extinction_method none
_refine_ls_goodness_of_fit_ref 1.055
_refine_ls_hydrogen_treatment constr
_refine_ls_matrix_type full
_refine_ls_number_parameters 110
_refine_ls_number_reflns 1248
_refine_ls_number_restraints 0
_refine_ls_restrained_S_all 1.055
_refine_ls_R_factor_all 0.0419
_refine_ls_R_factor_gt 0.0335
_refine_ls_shift/su_max 0.000
_refine_ls_shift/su_mean 0.000
_refine_ls_structure_factor_coef Fsqd
_refine_ls_weighting_details 'w=1/[\s^2^(Fo^2^)+(0.0224P)^2^] where P=(Fo^2^+2Fc^2^)/3'
_refine_ls_weighting_scheme calc
_refine_ls_wR_factor_gt 0.0635
_refine_ls_wR_factor_ref 0.0666
_reflns_Friedel_coverage 0.623
_reflns_Friedel_fraction_full 0.964
_reflns_Friedel_fraction_max 0.988
_reflns_number_gt 1132
_reflns_number_total 1248
_reflns_threshold_expression 'I > 2\s(I)'
_cod_data_source_file c7dt03474a2.cif
_cod_data_source_block vv55a
_cod_database_code 7702153
_shelx_space_group_comment
;
The symmetry employed for this shelxl refinement is uniquely defined
by the following loop, which should always be used as a source of
symmetry information in preference to the above space-group names.
They are only intended as comments.
;
_shelxl_version_number 2014/6

loop_
_space_group_symop_operation_xyz
'x, y, z'
'-x+1/2, -y, z+1/2'
'x+1/2, -y+1/2, -z'
'-x, y+1/2, -z+1/2'

loop_
_atom_site_label
_atom_site_type_symbol
_atom_site_fract_x
_atom_site_fract_y
_atom_site_fract_z
_atom_site_U_iso_or_equiv
_atom_site_adp_type
_atom_site_occupancy
_atom_site_site_symmetry_order
_atom_site_calc_flag
_atom_site_refinement_flags_posn
_atom_site_refinement_flags_adp
Zn1 Zn -0.31587(14) 1.01979(9) 0.32768(4) 0.0140(2) Uani 1 1 d . .
P1 P 0.1857(4) 0.8259(2) 0.27506(8) 0.0111(4) Uani 1 1 d . .
O1 O 0.2897(9) 0.5082(7) 0.5664(2) 0.0282(12) Uani 1 1 d . .
O2 O -0.0563(11) 0.3857(7) 0.5148(3) 0.0305(14) Uani 1 1 d . .
O3 O 0.2606(9) 0.6600(5) 0.3256(2) 0.0192(11) Uani 1 1 d . .
O4 O -0.1017(9) 0.8512(6) 0.2775(2) 0.0184(11) Uani 1 1 d . .
O5 O 0.2758(8) 0.7699(5) 0.1970(2) 0.0131(11) Uani 1 1 d . .
O6 O 0.3270(8) 0.9815(5) 0.3068(2) 0.0177(10) Uani 1 1 d . .
N1 N 0.2045(12) 0.3308(6) 0.3853(3) 0.0187(13) Uani 1 1 d . .
H1A H 0.2771 0.3426 0.3401 0.022 Uiso 1 1 calc R U
H1B H 0.0337 0.3271 0.3803 0.022 Uiso 1 1 calc R U
H1C H 0.2593 0.2327 0.4066 0.022 Uiso 1 1 calc R U
C1 C 0.1585(15) 0.4512(8) 0.5121(3) 0.0155(15) Uani 1 1 d . .
C2 C 0.2765(12) 0.4802(9) 0.4335(3) 0.0163(15) Uani 1 1 d . .
H2 H 0.4648 0.4883 0.4374 0.020 Uiso 1 1 calc R U
C3 C 0.1682(18) 0.6473(8) 0.4007(3) 0.0242(17) Uani 1 1 d . .
H3A H -0.0190 0.6444 0.4012 0.029 Uiso 1 1 calc R U
H3B H 0.2253 0.7465 0.4301 0.029 Uiso 1 1 calc R U

loop_
_atom_site_aniso_label
_atom_site_aniso_U_11
_atom_site_aniso_U_22
_atom_site_aniso_U_33
_atom_site_aniso_U_23
_atom_site_aniso_U_13
_atom_site_aniso_U_12
Zn1 0.0148(4) 0.0157(4) 0.0116(3) -0.0011(3) 0.0006(4) -0.0007(4)
P1 0.0129(9) 0.0104(8) 0.0098(7) 0.0007(6) 0.0010(9) 0.0013(9)
O1 0.033(3) 0.042(3) 0.0088(19) 0.000(2) 0.002(2) -0.009(3)
O2 0.031(3) 0.041(3) 0.020(3) -0.002(2) 0.010(3) -0.015(3)
O3 0.032(3) 0.014(2) 0.0121(19) 0.003(2) 0.005(2) 0.006(2)
O4 0.014(3) 0.025(3) 0.016(2) -0.004(2) 0.000(2) 0.001(2)
O5 0.016(3) 0.012(2) 0.0112(19) 0.0019(16) 0.0022(19) 0.006(2)
O6 0.013(2) 0.015(2) 0.025(2) -0.0031(19) 0.000(2) 0.001(3)
N1 0.028(4) 0.020(3) 0.008(2) 0.001(2) -0.002(3) -0.002(3)
C1 0.023(4) 0.011(3) 0.013(3) -0.001(3) 0.003(3) -0.004(4)
C2 0.017(4) 0.023(4) 0.009(3) 0.002(3) 0.001(3) 0.003(3)
C3 0.039(5) 0.019(4) 0.015(3) 0.004(3) 0.005(4) 0.009(4)

loop_
_atom_type_symbol
_atom_type_description
_atom_type_scat_dispersion_real
_atom_type_scat_dispersion_imag
_atom_type_scat_source
C C 0.0033 0.0016 'International Tables Vol C Tables 4.2.6.8 and 6.1.1.4'
H H 0.0000 0.0000 'International Tables Vol C Tables 4.2.6.8 and 6.1.1.4'
N N 0.0061 0.0033 'International Tables Vol C Tables 4.2.6.8 and 6.1.1.4'
O O 0.0106 0.0060 'International Tables Vol C Tables 4.2.6.8 and 6.1.1.4'
P P 0.1023 0.0942 'International Tables Vol C Tables 4.2.6.8 and 6.1.1.4'
Zn Zn 0.2839 1.4301 'International Tables Vol C Tables 4.2.6.8 and 6.1.1.4'

loop_
_geom_angle_atom_site_label_1
_geom_angle_atom_site_label_2
_geom_angle_atom_site_label_3
_geom_angle
_geom_angle_site_symmetry_1
_geom_angle_site_symmetry_3
O6 Zn1 O4 111.42(19) 1_455 .
O6 Zn1 O1 115.96(19) 1_455 3_466
O4 Zn1 O1 101.9(2) . 3_466
O6 Zn1 O5 102.00(18) 1_455 4
O4 Zn1 O5 119.42(18) . 4
O1 Zn1 O5 106.7(2) 3_466 4
O4 P1 O6 111.5(3) . .
O4 P1 O5 111.5(3) . .
O6 P1 O5 114.4(2) . .
O4 P1 O3 109.1(3) . .
O6 P1 O3 107.8(2) . .
O5 P1 O3 102.0(2) . .
C1 O1 Zn1 122.8(4) . 3_566
C3 O3 P1 119.7(4) . .
P1 O4 Zn1 132.2(3) . .
P1 O5 Zn1 120.5(2) . 4_545
P1 O6 Zn1 131.6(3) . 1_655
C2 N1 H1A 109.5 . .
C2 N1 H1B 109.5 . .
H1A N1 H1B 109.5 . .
C2 N1 H1C 109.5 . .
H1A N1 H1C 109.5 . .
H1B N1 H1C 109.5 . .
O2 C1 O1 127.3(6) . .
O2 C1 C2 117.2(6) . .
O1 C1 C2 115.3(6) . .
N1 C2 C3 110.1(5) . .
N1 C2 C1 108.0(5) . .
C3 C2 C1 108.8(5) . .
N1 C2 H2 110.0 . .
C3 C2 H2 110.0 . .
C1 C2 H2 110.0 . .
O3 C3 C2 107.0(5) . .
O3 C3 H3A 110.3 . .
C2 C3 H3A 110.3 . .
O3 C3 H3B 110.3 . .
C2 C3 H3B 110.3 . .
H3A C3 H3B 108.6 . .

loop_
_geom_bond_atom_site_label_1
_geom_bond_atom_site_label_2
_geom_bond_distance
_geom_bond_site_symmetry_2
Zn1 O6 1.910(4) 1_455
Zn1 O4 1.924(4) .
Zn1 O1 1.966(4) 3_466
Zn1 O5 1.983(4) 4
P1 O4 1.503(5) .
P1 O6 1.512(4) .
P1 O5 1.522(4) .
P1 O3 1.607(4) .
O1 C1 1.258(7) .
O1 Zn1 1.966(4) 3_566
O2 C1 1.222(9) .
O3 C3 1.418(7) .
O5 Zn1 1.983(4) 4_545
O6 Zn1 1.910(4) 1_655
N1 C2 1.479(8) .
N1 H1A 0.8900 .
N1 H1B 0.8900 .
N1 H1C 0.8900 .
C1 C2 1.537(8) .
C2 C3 1.518(9) .
C2 H2 0.9800 .
C3 H3A 0.9700 .
C3 H3B 0.9700 .
